data_4065416
loop_
_publ_author_name
'Tan, Yu Qian'
'Dyson, Paul J.'
'Ang, Wee Han'

_publ_section_title
;
 Acetal-Functionalized RAPTA Complexes for Conjugation and Labeling
;
_journal_issue 21
_journal_name_full Organometallics
_journal_page_first 5965
_journal_paper_doi 10.1021/om200783r
_journal_volume 30
_journal_year 2011
_chemical_formula_moiety 'C22 H32 Cl4 O4 Ru2'
_chemical_formula_sum 'C22 H32 Cl4 O4 Ru2'
_chemical_formula_weight 704.42
_chemical_name_common '[(3,3-dimethoxypropylbenzene)RuCl2]2'
_space_group_IT_number 14
_symmetry_cell_setting monoclinic
_symmetry_Int_Tables_number 14
_symmetry_space_group_name_Hall '-P 2ybc'
_symmetry_space_group_name_H-M 'P 1 21/c 1'
_atom_sites_solution_hydrogens geom
_atom_sites_solution_primary direct
_atom_sites_solution_secondary difmap
_audit_creation_method SHELXL-97
_cell_angle_alpha 90.00
_cell_angle_beta 100.889(2)
_cell_angle_gamma 90.00
_cell_formula_units_Z 2
_cell_length_a 13.0435(9)
_cell_length_b 10.3684(7)
_cell_length_c 9.7799(7)
_cell_measurement_reflns_used 2397
_cell_measurement_temperature 223(2)
_cell_measurement_theta_max 27.21
_cell_measurement_theta_min 2.53
_cell_volume 1298.82(16)
_computing_cell_refinement 'Bruker SMART'
_computing_data_collection 'Bruker SMART'
_computing_data_reduction 'Bruker SAINT'
_computing_molecular_graphics 'Bruker SHELXTL'
_computing_publication_material 'Bruker SHELXTL'
_computing_structure_refinement 'SHELXL-97 (Sheldrick, 1997)'
_computing_structure_solution 'SHELXS-97 (Sheldrick, 1990)'
_diffrn_ambient_temperature 223(2)
_diffrn_measured_fraction_theta_full 0.996
_diffrn_measured_fraction_theta_max 0.996
_diffrn_measurement_device_type 'CCD area detector'
_diffrn_measurement_method 'phi and omega scans'
_diffrn_radiation_monochromator graphite
_diffrn_radiation_probe x-ray
_diffrn_radiation_type MoK\a
_diffrn_radiation_wavelength 0.71073
_diffrn_reflns_av_R_equivalents 0.0382
_diffrn_reflns_av_sigmaI/netI 0.0436
_diffrn_reflns_limit_h_max 12
_diffrn_reflns_limit_h_min -16
_diffrn_reflns_limit_k_max 13
_diffrn_reflns_limit_k_min -13
_diffrn_reflns_limit_l_max 12
_diffrn_reflns_limit_l_min -11
_diffrn_reflns_number 8938
_diffrn_reflns_theta_full 27.50
_diffrn_reflns_theta_max 27.50
_diffrn_reflns_theta_min 2.53
_diffrn_source 'fine-focus sealed tube'
_exptl_absorpt_coefficient_mu 1.601
_exptl_absorpt_correction_T_max 0.9387
_exptl_absorpt_correction_T_min 0.4570
_exptl_absorpt_correction_type multi-scan
_exptl_absorpt_process_details 'Sadabs, (Sheldrick 2001)'
_exptl_crystal_colour orange
_exptl_crystal_density_diffrn 1.801
_exptl_crystal_density_meas ?
_exptl_crystal_density_method 'not measured'
_exptl_crystal_description plate
_exptl_crystal_F_000 704
_exptl_crystal_recrystallization_method 'vapour diffusion'
_exptl_crystal_size_max 0.58
_exptl_crystal_size_mid 0.22
_exptl_crystal_size_min 0.04
_refine_diff_density_max 0.960
_refine_diff_density_min -0.596
_refine_diff_density_rms 0.108
_refine_ls_extinction_method none
_refine_ls_goodness_of_fit_ref 1.038
_refine_ls_hydrogen_treatment constr
_refine_ls_matrix_type full
_refine_ls_number_parameters 147
_refine_ls_number_reflns 2978
_refine_ls_number_restraints 0
_refine_ls_restrained_S_all 1.038
_refine_ls_R_factor_all 0.0524
_refine_ls_R_factor_gt 0.0352
_refine_ls_shift/su_max 0.001
_refine_ls_shift/su_mean 0.000
_refine_ls_structure_factor_coef Fsqd
_refine_ls_weighting_details 'calc w=1/[\s^2^(Fo^2^)+(0.0360P)^2^+0.6998P] where P=(Fo^2^+2Fc^2^)/3'
_refine_ls_weighting_scheme calc
_refine_ls_wR_factor_gt 0.0815
_refine_ls_wR_factor_ref 0.0898
_reflns_number_gt 2159
_reflns_number_total 2978
_reflns_threshold_expression >2sigma(I)
_cod_data_source_file om200783r_si_002.cif
_cod_data_source_block a679a
_cod_depositor_comments
;
The following automatic conversions were performed:

'_exptl_absorpt_correction_type' value 'Multi-scan' changed to
'multi-scan' according to
/home/saulius/struct/CIF-dictionaries/cif_core.dic dictionary named
'cif_core.dic' version 2.4.1 from 2010-06-29.

Automatic conversion script
Id: cif_fix_values 1715 2011-07-08 13:25:40Z adriana 

The following automatic conversions were performed:

'_exptl_crystal_density_meas' value 'not measured' was changed to '?'
- the value is perceived as not measured.

Automatic conversion script
Id: cif_fix_values 3008 2015-01-20 13:52:24Z robertas 
;
_cod_original_sg_symbol_H-M 'P 21/c'
_cod_database_code 4065416

loop_
_symmetry_equiv_pos_as_xyz
'x, y, z'
'-x, y+1/2, -z+1/2'
'-x, -y, -z'
'x, -y-1/2, z-1/2'

loop_
_atom_site_label
_atom_site_type_symbol
_atom_site_fract_x
_atom_site_fract_y
_atom_site_fract_z
_atom_site_U_iso_or_equiv
_atom_site_adp_type
_atom_site_occupancy
_atom_site_symmetry_multiplicity
_atom_site_calc_flag
_atom_site_refinement_flags
Ru1 Ru 0.559258(18) 0.50199(2) 0.84088(2) 0.01769(10) Uani 1 1 d .
Cl1 Cl 0.38352(7) 0.49646(8) 0.70875(9) 0.0296(2) Uani 1 1 d .
Cl2 Cl 0.49594(6) 0.65234(7) 0.99861(8) 0.02401(18) Uani 1 1 d .
O1 O 0.88699(19) 0.1477(3) 1.1765(3) 0.0414(7) Uani 1 1 d .
O2 O 1.04179(18) 0.2269(3) 1.1203(3) 0.0500(8) Uani 1 1 d .
C1 C 0.7168(3) 0.5749(3) 0.9027(4) 0.0311(8) Uani 1 1 d .
H1 H 0.7355 0.6220 0.9920 0.037 Uiso 1 1 calc R
C2 C 0.6648(3) 0.6424(3) 0.7838(4) 0.0329(9) Uani 1 1 d .
H2 H 0.6496 0.7355 0.7909 0.040 Uiso 1 1 calc R
C3 C 0.6205(3) 0.5745(3) 0.6644(4) 0.0292(8) Uani 1 1 d .
H3 H 0.5731 0.6200 0.5887 0.035 Uiso 1 1 calc R
C4 C 0.6240(3) 0.4378(3) 0.6633(3) 0.0275(8) Uani 1 1 d .
H4 H 0.5790 0.3900 0.5871 0.033 Uiso 1 1 calc R
C5 C 0.6730(2) 0.3707(3) 0.7827(3) 0.0255(7) Uani 1 1 d .
H5 H 0.6616 0.2766 0.7886 0.031 Uiso 1 1 calc R
C6 C 0.7214(2) 0.4384(3) 0.9044(3) 0.0253(7) Uani 1 1 d .
C7 C 0.7734(3) 0.3645(4) 1.0311(4) 0.0361(9) Uani 1 1 d .
H7A H 0.7352 0.2842 1.0383 0.043 Uiso 1 1 calc R
H7B H 0.7721 0.4158 1.1149 0.043 Uiso 1 1 calc R
C8 C 0.8866(3) 0.3335(4) 1.0214(4) 0.0399(10) Uani 1 1 d .
H8A H 0.8874 0.2839 0.9363 0.048 Uiso 1 1 calc R
H8B H 0.9245 0.4142 1.0150 0.048 Uiso 1 1 calc R
C9 C 0.9415(3) 0.2575(4) 1.1452(4) 0.0360(9) Uani 1 1 d .
H9 H 0.9507 0.3152 1.2273 0.043 Uiso 1 1 calc R
C10 C 0.8682(4) 0.0520(5) 1.0687(6) 0.0669(15) Uani 1 1 d .
H10A H 0.8102 0.0790 0.9971 0.100 Uiso 1 1 calc R
H10B H 0.8514 -0.0295 1.1079 0.100 Uiso 1 1 calc R
H10C H 0.9302 0.0419 1.0285 0.100 Uiso 1 1 calc R
C11 C 1.1065(3) 0.1686(5) 1.2366(5) 0.0687(16) Uani 1 1 d .
H11A H 1.1147 0.2267 1.3157 0.103 Uiso 1 1 calc R
H11B H 1.1744 0.1504 1.2143 0.103 Uiso 1 1 calc R
H11C H 1.0748 0.0888 1.2595 0.103 Uiso 1 1 calc R

loop_
_atom_site_aniso_label
_atom_site_aniso_U_11
_atom_site_aniso_U_22
_atom_site_aniso_U_33
_atom_site_aniso_U_23
_atom_site_aniso_U_13
_atom_site_aniso_U_12
Ru1 0.01957(16) 0.01367(14) 0.01951(15) -0.00027(11) 0.00291(10) 0.00083(11)
Cl1 0.0246(4) 0.0326(5) 0.0291(4) -0.0018(4) -0.0014(3) 0.0003(4)
Cl2 0.0332(5) 0.0131(4) 0.0275(4) -0.0002(3) 0.0105(3) 0.0006(3)
O1 0.0359(15) 0.0479(16) 0.0412(16) 0.0084(13) 0.0096(12) -0.0002(13)
O2 0.0222(14) 0.065(2) 0.0623(19) 0.0286(16) 0.0062(13) 0.0101(13)
C1 0.0258(19) 0.035(2) 0.034(2) -0.0139(16) 0.0079(15) -0.0077(16)
C2 0.030(2) 0.0185(17) 0.055(3) 0.0019(17) 0.0186(17) -0.0020(15)
C3 0.0270(19) 0.034(2) 0.0287(19) 0.0127(15) 0.0096(15) 0.0081(16)
C4 0.0260(18) 0.035(2) 0.0219(18) -0.0023(15) 0.0048(14) 0.0039(16)
C5 0.0254(18) 0.0191(16) 0.035(2) 0.0034(14) 0.0125(15) 0.0044(14)
C6 0.0187(17) 0.0338(19) 0.0237(18) 0.0044(15) 0.0048(13) 0.0038(15)
C7 0.0272(19) 0.055(2) 0.0268(19) 0.0137(17) 0.0070(15) 0.0141(18)
C8 0.0210(19) 0.065(3) 0.035(2) 0.0185(19) 0.0063(15) 0.0122(18)
C9 0.0263(19) 0.047(2) 0.033(2) 0.0115(17) 0.0010(16) 0.0035(17)
C10 0.042(3) 0.069(3) 0.092(4) -0.023(3) 0.018(3) -0.001(3)
C11 0.037(3) 0.068(3) 0.090(4) 0.033(3) -0.017(3) 0.010(2)

loop_
_atom_type_symbol
_atom_type_description
_atom_type_scat_dispersion_real
_atom_type_scat_dispersion_imag
_atom_type_scat_source
C C 0.0033 0.0016 'International Tables Vol C Tables 4.2.6.8 and 6.1.1.4'
H H 0.0000 0.0000 'International Tables Vol C Tables 4.2.6.8 and 6.1.1.4'
O O 0.0106 0.0060 'International Tables Vol C Tables 4.2.6.8 and 6.1.1.4'
Cl Cl 0.1484 0.1585 'International Tables Vol C Tables 4.2.6.8 and 6.1.1.4'
Ru Ru -1.2594 0.8363 'International Tables Vol C Tables 4.2.6.8 and 6.1.1.4'

loop_
_geom_angle_atom_site_label_1
_geom_angle_atom_site_label_2
_geom_angle_atom_site_label_3
_geom_angle
_geom_angle_site_symmetry_1
_geom_angle_site_symmetry_3
C2 Ru1 C1 38.32(13) . .
C2 Ru1 C5 81.57(13) . .
C1 Ru1 C5 68.40(13) . .
C2 Ru1 C3 37.62(13) . .
C1 Ru1 C3 68.18(14) . .
C5 Ru1 C3 68.61(12) . .
C2 Ru1 C4 68.62(14) . .
C1 Ru1 C4 80.72(13) . .
C5 Ru1 C4 37.77(12) . .
C3 Ru1 C4 38.12(13) . .
C2 Ru1 C6 69.25(13) . .
C1 Ru1 C6 37.94(14) . .
C5 Ru1 C6 38.09(12) . .
C3 Ru1 C6 81.29(13) . .
C4 Ru1 C6 68.55(12) . .
C2 Ru1 Cl1 117.90(10) . .
C1 Ru1 Cl1 156.10(10) . .
C5 Ru1 Cl1 118.25(9) . .
C3 Ru1 Cl1 92.16(10) . .
C4 Ru1 Cl1 92.17(9) . .
C6 Ru1 Cl1 156.13(10) . .
C2 Ru1 Cl2 153.09(11) . 3_667
C1 Ru1 Cl2 115.37(10) . 3_667
C5 Ru1 Cl2 93.25(9) . 3_667
C3 Ru1 Cl2 159.36(10) . 3_667
C4 Ru1 Cl2 121.23(9) . 3_667
C6 Ru1 Cl2 90.39(9) . 3_667
Cl1 Ru1 Cl2 87.88(3) . 3_667
C2 Ru1 Cl2 92.37(10) . .
C1 Ru1 Cl2 90.99(9) . .
C5 Ru1 Cl2 153.64(9) . .
C3 Ru1 Cl2 120.04(9) . .
C4 Ru1 Cl2 158.15(10) . .
C6 Ru1 Cl2 115.88(9) . .
Cl1 Ru1 Cl2 87.31(3) . .
Cl2 Ru1 Cl2 80.59(3) 3_667 .
Ru1 Cl2 Ru1 99.41(3) 3_667 .
C9 O1 C10 115.1(3) . .
C9 O2 C11 112.8(3) . .
C6 C1 C2 121.1(3) . .
C6 C1 Ru1 71.96(18) . .
C2 C1 Ru1 70.20(19) . .
C3 C2 C1 119.8(3) . .
C3 C2 Ru1 72.0(2) . .
C1 C2 Ru1 71.48(19) . .
C2 C3 C4 120.2(3) . .
C2 C3 Ru1 70.4(2) . .
C4 C3 Ru1 71.11(18) . .
C5 C4 C3 119.9(3) . .
C5 C4 Ru1 70.88(19) . .
C3 C4 Ru1 70.77(19) . .
C4 C5 C6 120.7(3) . .
C4 C5 Ru1 71.35(19) . .
C6 C5 Ru1 71.83(19) . .
C1 C6 C5 118.2(3) . .
C1 C6 C7 122.0(3) . .
C5 C6 C7 119.8(3) . .
C1 C6 Ru1 70.11(18) . .
C5 C6 Ru1 70.08(18) . .
C7 C6 Ru1 130.3(2) . .
C6 C7 C8 110.2(3) . .
C9 C8 C7 112.2(3) . .
O1 C9 O2 112.3(3) . .
O1 C9 C8 114.5(3) . .
O2 C9 C8 107.1(3) . .

loop_
_geom_bond_atom_site_label_1
_geom_bond_atom_site_label_2
_geom_bond_distance
_geom_bond_site_symmetry_2
Ru1 C2 2.149(3) .
Ru1 C1 2.166(3) .
Ru1 C5 2.167(3) .
Ru1 C3 2.169(3) .
Ru1 C4 2.174(3) .
Ru1 C6 2.190(3) .
Ru1 Cl1 2.4101(9) .
Ru1 Cl2 2.4434(8) 3_667
Ru1 Cl2 2.4439(8) .
Cl2 Ru1 2.4434(8) 3_667
O1 C9 1.406(4) .
O1 C10 1.434(5) .
O2 C9 1.411(4) .
O2 C11 1.418(4) .
C1 C6 1.416(5) .
C1 C2 1.416(5) .
C2 C3 1.392(5) .
C3 C4 1.418(5) .
C4 C5 1.405(4) .
C5 C6 1.422(5) .
C6 C7 1.505(4) .
C7 C8 1.531(4) .
C8 C9 1.508(5) .
